data_2015994
loop_
_publ_author_name
'Alexander J. Blake'
'Neil R. Champness'
'Pamela V. Mason'
'Claire Wilson'

_publ_section_title
;
 Dimethyl 2,2'-bipyridine-6,6'-dicarboxylate and bis(dimethyl
 2,2'-bipyridine-6,6'-dicarboxylato-\k^2^<i>N</i>,<i>N</i>')copper(I)
 tetrafluoroborate
;
_journal_coeditor_code HJ3036
_journal_issue 6
_journal_name_full 'Acta Crystallographica Section C'
_journal_page_first m280
_journal_page_last m282
_journal_paper_doi 10.1107/S0108270107020914
_journal_volume 63
_journal_year 2007
_chemical_formula_iupac 'C14 H12 N2 O4'
_chemical_formula_moiety 'C14 H12 N2 O4'
_chemical_formula_sum 'C14 H12 N2 O4'
_chemical_formula_weight 272.26
_chemical_name_systematic
;
Dimethyl 2,2'-bipyridine-6,6'-dicarboxylate
;
_space_group_IT_number 14
_symmetry_cell_setting monoclinic
_symmetry_space_group_name_Hall '-P 2yn'
_symmetry_space_group_name_H-M 'P 1 21/n 1'
_atom_sites_solution_hydrogens geom
_atom_sites_solution_primary direct
_audit_creation_method 'enCIFer editing of SHELXL97 CIF output'
_cell_angle_alpha 90.00
_cell_angle_beta 109.448(2)
_cell_angle_gamma 90.00
_cell_formula_units_Z 2
_cell_length_a 9.4182(15)
_cell_length_b 6.8889(11)
_cell_length_c 9.7931(15)
_cell_measurement_reflns_used 1954
_cell_measurement_temperature 150(2)
_cell_measurement_theta_max 27.5
_cell_measurement_theta_min 2.6
_cell_volume 599.13(16)
_computing_cell_refinement 'SAINT (Bruker, 2001)'
_computing_data_collection 'SMART (Bruker, 2001)'
_computing_data_reduction 'SAINT and SHELXTL (Bruker, 2001)'
_computing_molecular_graphics SHELXTL
_computing_publication_material 'enCIFer (Allen <i>et al.</i>,  2004) and PLATON (Spek, 2003)'
_computing_structure_refinement 'SHELXL97 (Sheldrick, 1997)'
_computing_structure_solution 'SHELXS97 (Sheldrick, 1990)'
_diffrn_ambient_temperature 150(2)
_diffrn_measured_fraction_theta_full 0.991
_diffrn_measured_fraction_theta_max 0.991
_diffrn_measurement_device_type 'Bruker SMART1000 CCD area-detector'
_diffrn_measurement_method \w
_diffrn_radiation_monochromator graphite
_diffrn_radiation_source 'normal-focus sealed tube'
_diffrn_radiation_type MoK\a
_diffrn_radiation_wavelength 0.71073
_diffrn_reflns_av_R_equivalents 0.057
_diffrn_reflns_av_sigmaI/netI 0.039
_diffrn_reflns_limit_h_max 10
_diffrn_reflns_limit_h_min -12
_diffrn_reflns_limit_k_max 5
_diffrn_reflns_limit_k_min -8
_diffrn_reflns_limit_l_max 12
_diffrn_reflns_limit_l_min -12
_diffrn_reflns_number 3716
_diffrn_reflns_theta_full 27.50
_diffrn_reflns_theta_max 27.51
_diffrn_reflns_theta_min 2.60
_diffrn_standards_decay_% 0
_diffrn_standards_number 0
_exptl_absorpt_coefficient_mu 0.113
_exptl_absorpt_correction_type none
_exptl_crystal_colour colourless
_exptl_crystal_density_diffrn 1.509
_exptl_crystal_density_method 'not measured'
_exptl_crystal_description 'hexagonal prism'
_exptl_crystal_F_000 284
_exptl_crystal_size_max 0.67
_exptl_crystal_size_mid 0.61
_exptl_crystal_size_min 0.21
_refine_diff_density_max 0.41
_refine_diff_density_min -0.22
_refine_ls_extinction_coef 0.015(5)
_refine_ls_extinction_expression Fc^*^=kFc[1+0.001xFc^2^\l^3^/sin(2\q)]^-1/4^
_refine_ls_extinction_method 'SHELXL97 (Sheldrick, 1997)'
_refine_ls_goodness_of_fit_ref 1.13
_refine_ls_hydrogen_treatment constr
_refine_ls_matrix_type full
_refine_ls_number_parameters 92
_refine_ls_number_reflns 1360
_refine_ls_number_restraints 0
_refine_ls_restrained_S_all 1.13
_refine_ls_R_factor_all 0.0429
_refine_ls_R_factor_gt 0.0375
_refine_ls_shift/su_max 0.001
_refine_ls_shift/su_mean 0.000
_refine_ls_structure_factor_coef Fsqd
_refine_ls_weighting_details 'calc w = 1/[\s^2^(Fo^2^)+(0.0629P)^2^+0.0616P] where P=(Fo^2^+2Fc^2^)/3'
_refine_ls_weighting_scheme calc
_refine_ls_wR_factor_gt 0.109
_refine_ls_wR_factor_ref 0.113
_reflns_number_gt 1167
_reflns_number_total 1360
_reflns_threshold_expression I>2\s(I)
_cod_data_source_file hj3036.cif
_cod_data_source_block I
_cod_original_cell_volume 599.1(3)
_cod_original_sg_symbol_H-M 'P 21/n'
_cod_database_code 2015994

loop_
_symmetry_equiv_pos_as_xyz
'x, y, z'
'-x+1/2, y+1/2, -z+1/2'
'-x, -y, -z'
'x-1/2, -y-1/2, z-1/2'

loop_
_atom_site_type_symbol
_atom_site_label
_atom_site_fract_x
_atom_site_fract_y
_atom_site_fract_z
_atom_site_U_iso_or_equiv
_atom_site_adp_type
_atom_site_calc_flag
_atom_site_refinement_flags
_atom_site_occupancy
N N1 0.19692(9) 0.43661(14) 0.56343(10) 0.0176(3) Uani d . 1
C C2 0.07443(11) 0.55029(15) 0.52528(11) 0.0166(3) Uani d . 1
C C3 0.08300(13) 0.75356(16) 0.53162(13) 0.0200(3) Uani d . 1
H H3 -0.0061 0.8299 0.5020 0.024 Uiso calc R 1
C C4 0.22295(13) 0.84109(16) 0.58167(13) 0.0209(3) Uani d . 1
H H4 0.2316 0.9785 0.5868 0.025 Uiso calc R 1
C C5 0.35080(12) 0.72472(16) 0.62438(12) 0.0196(3) Uani d . 1
H H5 0.4485 0.7804 0.6606 0.023 Uiso calc R 1
C C6 0.33170(11) 0.52426(16) 0.61262(11) 0.0173(3) Uani d . 1
C C7 0.46470(12) 0.38823(17) 0.65597(12) 0.0183(3) Uani d . 1
O O8 0.45856(9) 0.21621(12) 0.63260(10) 0.0273(3) Uani d . 1
O O9 0.59166(8) 0.48458(12) 0.72497(9) 0.0234(3) Uani d . 1
C C10 0.72757(13) 0.36866(17) 0.77504(14) 0.0233(3) Uani d . 1
H H8A 0.8136 0.4527 0.8235 0.035 Uiso calc R 1
H H8B 0.7440 0.3046 0.6922 0.035 Uiso calc R 1
H H8D 0.7170 0.2703 0.8433 0.035 Uiso calc R 1

loop_
_atom_site_aniso_label
_atom_site_aniso_U_11
_atom_site_aniso_U_22
_atom_site_aniso_U_33
_atom_site_aniso_U_12
_atom_site_aniso_U_13
_atom_site_aniso_U_23
N1 0.0141(5) 0.0153(5) 0.0236(5) 0.0001(3) 0.0065(4) 0.0001(4)
C2 0.0144(6) 0.0143(5) 0.0216(5) -0.0003(4) 0.0068(4) 0.0003(4)
C3 0.0158(5) 0.0148(5) 0.0295(6) 0.0023(4) 0.0076(4) 0.0009(5)
C4 0.0212(6) 0.0130(5) 0.0294(6) -0.0006(4) 0.0095(4) -0.0006(4)
C5 0.0148(5) 0.0175(6) 0.0261(6) -0.0029(4) 0.0063(4) -0.0015(4)
C6 0.0140(5) 0.0164(5) 0.0219(6) 0.0007(4) 0.0066(4) -0.0001(4)
C7 0.0154(5) 0.0161(6) 0.0236(6) -0.0005(4) 0.0069(4) 0.0001(4)
O8 0.0183(4) 0.0150(5) 0.0452(6) 0.0006(3) 0.0063(4) -0.0041(4)
O9 0.0126(4) 0.0149(4) 0.0389(5) 0.0011(3) 0.0034(3) -0.0012(3)
C10 0.0141(5) 0.0178(6) 0.0349(6) 0.0034(4) 0.0040(4) 0.0013(5)

loop_
_atom_type_symbol
_atom_type_description
_atom_type_scat_dispersion_real
_atom_type_scat_dispersion_imag
_atom_type_scat_source
C C 0.0033 0.0016 'International Tables Vol C Tables 4.2.6.8 and 6.1.1.4'
H H 0.0000 0.0000 'International Tables Vol C Tables 4.2.6.8 and 6.1.1.4'
N N 0.0061 0.0033 'International Tables Vol C Tables 4.2.6.8 and 6.1.1.4'
O O 0.0106 0.0060 'International Tables Vol C Tables 4.2.6.8 and 6.1.1.4'

loop_
_geom_angle_atom_site_label_1
_geom_angle_atom_site_label_2
_geom_angle_atom_site_label_3
_geom_angle_site_symmetry_3
_geom_angle
C2 N1 C6 . 117.43(9)
N1 C2 C3 . 122.64(9)
N1 C2 C2 3_566 116.57(12)
C3 C2 C2 3_566 120.79(11)
C4 C3 C2 . 119.02(10)
C4 C3 H3 . 120.5
C2 C3 H3 . 120.5
C3 C4 C5 . 118.90(10)
C3 C4 H4 . 120.5
C5 C4 H4 . 120.5
C4 C5 C6 . 118.16(10)
C4 C5 H5 . 120.9
C6 C5 H5 . 120.9
N1 C6 C5 . 123.82(10)
N1 C6 C7 . 114.79(9)
C5 C6 C7 . 121.39(9)
O8 C7 O9 . 124.22(10)
O8 C7 C6 . 125.11(9)
O9 C7 C6 . 110.67(9)
C7 O9 C10 . 115.98(9)
O9 C10 H8A . 109.5
O9 C10 H8B . 109.5
H8A C10 H8B . 109.5
O9 C10 H8D . 109.5
H8A C10 H8D . 109.5
H8B C10 H8D . 109.5

loop_
_geom_bond_atom_site_label_1
_geom_bond_atom_site_label_2
_geom_bond_site_symmetry_2
_geom_bond_distance
_geom_bond_publ_flag
N1 C2 . 1.3405(14) ?
N1 C6 . 1.3419(13) ?
C2 C3 . 1.4028(15) ?
C2 C2 3_566 1.493(2) ?
C3 C4 . 1.3824(16) ?
C3 H3 . 0.9500 ?
C4 C5 . 1.3900(16) ?
C4 H4 . 0.9500 ?
C5 C6 . 1.3924(15) ?
C5 H5 . 0.9500 ?
C6 C7 . 1.5077(15) ?
C7 O8 . 1.2046(15) y
C7 O9 . 1.3375(13) y
O9 C10 . 1.4486(13) y
C10 H8A . 0.9800 ?
C10 H8B . 0.9800 ?
C10 H8D . 0.9800 ?

loop_
_geom_torsion_atom_site_label_1
_geom_torsion_atom_site_label_2
_geom_torsion_atom_site_label_3
_geom_torsion_atom_site_label_4
_geom_torsion_site_symmetry_1
_geom_torsion_site_symmetry_4
_geom_torsion
C6 N1 C2 C3 . . 1.65(16)
C6 N1 C2 C2 . 3_566 -178.37(11)
N1 C2 C3 C4 . . -1.24(17)
C2 C2 C3 C4 3_566 . 178.77(12)
C2 C3 C4 C5 . . -0.11(17)
C3 C4 C5 C6 . . 0.94(17)
C2 N1 C6 C5 . . -0.76(16)
C2 N1 C6 C7 . . 179.04(9)
C4 C5 C6 N1 . . -0.53(17)
C4 C5 C6 C7 . . 179.69(10)
N1 C6 C7 O8 . . 9.84(16)
C5 C6 C7 O8 . . -170.36(11)
N1 C6 C7 O9 . . -169.94(9)
C5 C6 C7 O9 . . 9.86(14)
O8 C7 O9 C10 . . -1.02(16)
C6 C7 O9 C10 . . 178.76(9)
